data_1526315
loop_
_publ_author_name
'Heerdmann, A.'
'Johrendt, D.'
'Mewis, A.'

_publ_section_title
;
 Palladiumpnictide des Zirconiums und Hafniums mit einem
 Metall:Nichtmetall-Verhaeltnis von 2:1
;
_journal_name_full 'Zeitschrift fuer Anorganische und Allgemeine Chemie'
_journal_page_first 1393
_journal_page_last 1399
_journal_volume 626
_journal_year 2000
_chemical_formula_sum 'Pd Sb Zr'
_chemical_name_systematic 'Zr Pd Sb'
_space_group_IT_number 62
_symmetry_space_group_name_Hall '-P 2ac 2n'
_symmetry_space_group_name_H-M 'P n m a'
_cell_angle_alpha 90
_cell_angle_beta 90
_cell_angle_gamma 90
_cell_formula_units_Z 4
_cell_length_a 6.814
_cell_length_b 4.289
_cell_length_c 7.87
_cell_volume 230.003
_citation_journal_id_ASTM ZAACAB
_cod_data_source_file Heerdmann_ZAACAB_2000_735.cif
_cod_data_source_block Pd1Sb1Zr1
_cod_original_cell_volume 230.0027
_cod_original_formula_sum 'Pd1 Sb1 Zr1'
_cod_database_code 1526315

loop_
_symmetry_equiv_pos_as_xyz
x,y,z
-x+1/2,-y,z+1/2
x+1/2,-y+1/2,-z+1/2
-x,y+1/2,-z
-x,-y,-z
x-1/2,y,-z-1/2
-x-1/2,y-1/2,z-1/2
x,-y-1/2,z

loop_
_atom_site_label
_atom_site_type_symbol
_atom_site_fract_x
_atom_site_fract_y
_atom_site_fract_z
_atom_site_occupancy
_atom_site_U_iso_or_equiv
Sb1 Sb 0.2584 0.25 0.109 1 0.0
Zr1 Zr 0.5201 0.25 0.6983 1 0.0
Pd1 Pd 0.6549 0.25 0.068 1 0.0
